data_4022801
loop_
_publ_author_name
'Jesudoss V. Kingston'
'John G. Verkade'

_publ_section_title
;
 Synthesis and Characterization of R~2~PN=P(^i^BuNCH~2~CH~2~)~3~N:
 A New Bulky Electron-Rich Phosphine for Efficient Pd-Assisted
 Suzuki-Miyaura Cross-Coupling Reactions
;
_journal_name_full 'Journal of Organic Chemistry'
_journal_page_first 2816
_journal_page_last 2822
_journal_paper_doi 10.1021/jo062452l
_journal_volume 72
_journal_year 2007
_chemical_formula_sum 'C26 H57 N5 P2'
_chemical_formula_weight 501.71
_chemical_name_systematic
; 
 ? 
;
_space_group_IT_number 2
_symmetry_cell_setting triclinic
_symmetry_space_group_name_Hall '-P 1'
_symmetry_space_group_name_H-M 'P -1'
_atom_sites_solution_hydrogens geom
_atom_sites_solution_primary direct
_atom_sites_solution_secondary difmap
_audit_creation_method SHELXL-97
_cell_angle_alpha 89.909(3)
_cell_angle_beta 86.599(3)
_cell_angle_gamma 66.722(3)
_cell_formula_units_Z 2
_cell_length_a 10.0374(18)
_cell_length_b 10.3404(19)
_cell_length_c 16.234(3)
_cell_measurement_reflns_used 944
_cell_measurement_temperature 298(2)
_cell_measurement_theta_max 27.82
_cell_measurement_theta_min 2.51
_cell_volume 1544.6(5)
_computing_cell_refinement 'Bruker SMART'
_computing_data_collection 'Bruker SMART'
_computing_data_reduction 'Bruker SAINT'
_computing_molecular_graphics 'Bruker SHELXTL'
_computing_publication_material 'Bruker SHELXTL'
_computing_structure_refinement 'SHELXL-97 (Sheldrick, 1997)'
_computing_structure_solution 'SHELXS-97 (Sheldrick, 1990)'
_diffrn_ambient_temperature 298(2)
_diffrn_measured_fraction_theta_full 0.996
_diffrn_measured_fraction_theta_max 0.889
_diffrn_measurement_device_type 'CCD area detector'
_diffrn_measurement_method 'phi and omega scans'
_diffrn_radiation_monochromator graphite
_diffrn_radiation_source 'fine-focus sealed tube'
_diffrn_radiation_type MoK\a
_diffrn_radiation_wavelength 0.71073
_diffrn_reflns_av_R_equivalents 0.0216
_diffrn_reflns_av_sigmaI/netI 0.0330
_diffrn_reflns_limit_h_max 13
_diffrn_reflns_limit_h_min -13
_diffrn_reflns_limit_k_max 13
_diffrn_reflns_limit_k_min -13
_diffrn_reflns_limit_l_max 20
_diffrn_reflns_limit_l_min -19
_diffrn_reflns_number 13743
_diffrn_reflns_theta_full 25.00
_diffrn_reflns_theta_max 28.39
_diffrn_reflns_theta_min 1.26
_exptl_absorpt_coefficient_mu 0.162
_exptl_absorpt_correction_T_max 1
_exptl_absorpt_correction_T_min 0.81
_exptl_absorpt_correction_type multi-scan
_exptl_crystal_colour colorless
_exptl_crystal_density_diffrn 1.079
_exptl_crystal_density_meas ?
_exptl_crystal_density_method 'not measured'
_exptl_crystal_description prism
_exptl_crystal_F_000 556
_exptl_crystal_size_max 0.40
_exptl_crystal_size_mid 0.30
_exptl_crystal_size_min 0.20
_refine_diff_density_max 0.904
_refine_diff_density_min -0.480
_refine_diff_density_rms 0.048
_refine_ls_extinction_method none
_refine_ls_goodness_of_fit_ref 1.008
_refine_ls_hydrogen_treatment constr
_refine_ls_matrix_type full
_refine_ls_number_parameters 310
_refine_ls_number_reflns 6876
_refine_ls_number_restraints 0
_refine_ls_restrained_S_all 1.008
_refine_ls_R_factor_all 0.0666
_refine_ls_R_factor_gt 0.0490
_refine_ls_shift/su_max 0.000
_refine_ls_shift/su_mean 0.000
_refine_ls_structure_factor_coef Fsqd
_refine_ls_weighting_details 'calc w=1/[\s^2^(Fo^2^)+(0.0781P)^2^+0.5500P] where P=(Fo^2^+2Fc^2^)/3'
_refine_ls_weighting_scheme calc
_refine_ls_wR_factor_gt 0.1299
_refine_ls_wR_factor_ref 0.1468
_reflns_number_gt 5301
_reflns_number_total 6876
_reflns_threshold_expression >2sigma(I)
_cod_data_source_file jo062452lsi20061129_065228.cif
_cod_data_source_block ver115
_cod_depositor_comments
;
The following automatic conversions were performed:
'_symmetry_cell_setting' value 'Triclinic' changed to 'triclinic'
according to '/home/saulius/struct/CIF-dictionaries/cif_core.dic'
dictionary named 'cif_core.dic' version 2.4.1 from 2010-06-29.

Automatic conversion script
Id: cif_fix_enum 1527 2010-12-29 10:47:43Z saulius 

The following automatic conversions were performed:

'_exptl_crystal_density_meas' value 'none' was changed to '?' - the
value is perceived as not measured.

Automatic conversion script
Id: cif_fix_values 3008 2015-01-20 13:52:24Z robertas 
;
_cod_database_code 4022801

loop_
_symmetry_equiv_pos_as_xyz
'x, y, z'
'-x, -y, -z'

loop_
_atom_site_label
_atom_site_type_symbol
_atom_site_fract_x
_atom_site_fract_y
_atom_site_fract_z
_atom_site_U_iso_or_equiv
_atom_site_adp_type
_atom_site_occupancy
_atom_site_symmetry_multiplicity
_atom_site_calc_flag
_atom_site_refinement_flags
P1 P 0.12713(5) 0.31383(4) 0.21736(3) 0.03176(13) Uani 1 1 d .
P2 P 0.35665(5) 0.41467(5) 0.26153(3) 0.03958(14) Uani 1 1 d .
C1 C 0.2189(2) 0.0904(2) 0.10629(13) 0.0461(5) Uani 1 1 d .
H1A H 0.2226 0.0332 0.1542 0.055 Uiso 1 1 calc R
H1B H 0.3055 0.0404 0.0708 0.055 Uiso 1 1 calc R
C2 C 0.0869(3) 0.1036(3) 0.06001(15) 0.0589(6) Uani 1 1 d .
H2A H 0.0834 0.1601 0.0118 0.071 Uiso 1 1 calc R
H2B H 0.0992 0.0106 0.0408 0.071 Uiso 1 1 calc R
C3 C 0.2895(2) 0.29114(19) 0.07437(11) 0.0389(4) Uani 1 1 d .
H3A H 0.2904 0.3750 0.1006 0.047 Uiso 1 1 calc R
H3B H 0.2275 0.3215 0.0285 0.047 Uiso 1 1 calc R
C4 C 0.4442(2) 0.2015(2) 0.03965(12) 0.0438(4) Uani 1 1 d .
H4 H 0.4389 0.1323 0.0002 0.053 Uiso 1 1 calc R
C5 C 0.5454(2) 0.1225(3) 0.10506(14) 0.0567(6) Uani 1 1 d .
H5A H 0.6409 0.0711 0.0798 0.085 Uiso 1 1 calc R
H5B H 0.5099 0.0582 0.1314 0.085 Uiso 1 1 calc R
H5C H 0.5496 0.1883 0.1455 0.085 Uiso 1 1 calc R
C6 C 0.5014(3) 0.2984(3) -0.00732(17) 0.0689(7) Uani 1 1 d .
H6A H 0.5113 0.3647 0.0306 0.103 Uiso 1 1 calc R
H6B H 0.4346 0.3481 -0.0477 0.103 Uiso 1 1 calc R
H6C H 0.5944 0.2435 -0.0345 0.103 Uiso 1 1 calc R
C7 C -0.0593(2) 0.1861(2) 0.26224(14) 0.0502(5) Uani 1 1 d .
H7A H -0.1368 0.2793 0.2618 0.060 Uiso 1 1 calc R
H7B H -0.0790 0.1392 0.3103 0.060 Uiso 1 1 calc R
C8 C -0.0662(3) 0.1046(3) 0.18531(16) 0.0606(6) Uani 1 1 d .
H8A H 0.0094 0.0105 0.1863 0.073 Uiso 1 1 calc R
H8B H -0.1589 0.0954 0.1882 0.073 Uiso 1 1 calc R
C9 C 0.1810(2) 0.0995(2) 0.32399(13) 0.0508(5) Uani 1 1 d .
H9A H 0.2651 0.1231 0.3268 0.061 Uiso 1 1 calc R
H9B H 0.2137 0.0077 0.2969 0.061 Uiso 1 1 calc R
C10 C 0.1244(5) 0.0883(4) 0.41214(19) 0.1044(12) Uani 1 1 d .
H10 H 0.0668 0.0317 0.4063 0.125 Uiso 1 1 calc R
C11 C 0.2550(5) -0.0063(4) 0.4594(2) 0.1190(15) Uani 1 1 d .
H11A H 0.3253 0.0352 0.4597 0.179 Uiso 1 1 calc R
H11B H 0.2985 -0.0976 0.4328 0.179 Uiso 1 1 calc R
H11C H 0.2228 -0.0154 0.5151 0.179 Uiso 1 1 calc R
C12 C 0.0265(5) 0.2140(5) 0.4551(2) 0.1144(13) Uani 1 1 d .
H12A H -0.0054 0.1901 0.5077 0.172 Uiso 1 1 calc R
H12B H -0.0560 0.2603 0.4231 0.172 Uiso 1 1 calc R
H12C H 0.0754 0.2758 0.4632 0.172 Uiso 1 1 calc R
C13 C -0.0803(2) 0.4200(2) 0.10380(13) 0.0505(5) Uani 1 1 d .
H13A H 0.0002 0.3993 0.0628 0.061 Uiso 1 1 calc R
H13B H -0.1537 0.5111 0.0912 0.061 Uiso 1 1 calc R
C14 C -0.1446(3) 0.3093(3) 0.09390(16) 0.0626(6) Uani 1 1 d .
H14A H -0.2298 0.3342 0.1318 0.075 Uiso 1 1 calc R
H14B H -0.1770 0.3147 0.0384 0.075 Uiso 1 1 calc R
C15 C -0.1377(2) 0.5241(2) 0.24730(14) 0.0507(5) Uani 1 1 d .
H15A H -0.1120 0.4845 0.3012 0.061 Uiso 1 1 calc R
H15B H -0.2308 0.5213 0.2369 0.061 Uiso 1 1 calc R
C16 C -0.1572(3) 0.6764(2) 0.25118(16) 0.0607(6) Uani 1 1 d .
H16 H -0.0624 0.6770 0.2621 0.073 Uiso 1 1 calc R
C17 C -0.2611(4) 0.7502(3) 0.3250(2) 0.1023(12) Uani 1 1 d .
H17A H -0.3565 0.7547 0.3157 0.153 Uiso 1 1 calc R
H17B H -0.2650 0.8439 0.3315 0.153 Uiso 1 1 calc R
H17C H -0.2274 0.6985 0.3740 0.153 Uiso 1 1 calc R
C18 C -0.2034(4) 0.7560(3) 0.1735(2) 0.1011(12) Uani 1 1 d .
H18A H -0.1302 0.7137 0.1297 0.152 Uiso 1 1 calc R
H18B H -0.2160 0.8521 0.1821 0.152 Uiso 1 1 calc R
H18C H -0.2935 0.7533 0.1588 0.152 Uiso 1 1 calc R
C19 C 0.4349(3) 0.3578(3) 0.36478(14) 0.0638(7) Uani 1 1 d .
C20 C 0.5158(4) 0.1976(4) 0.3535(2) 0.0911(10) Uani 1 1 d .
H20A H 0.5523 0.1576 0.4050 0.137 Uiso 1 1 calc R
H20B H 0.5954 0.1771 0.3129 0.137 Uiso 1 1 calc R
H20C H 0.4503 0.1580 0.3354 0.137 Uiso 1 1 calc R
C21 C 0.3223(4) 0.3927(5) 0.43833(17) 0.1022(12) Uani 1 1 d .
H21A H 0.3647 0.3339 0.4836 0.153 Uiso 1 1 calc R
H21B H 0.2395 0.3762 0.4227 0.153 Uiso 1 1 calc R
H21C H 0.2924 0.4898 0.4547 0.153 Uiso 1 1 calc R
C22 C 0.5490(4) 0.4165(4) 0.3829(2) 0.0947(11) Uani 1 1 d .
H22A H 0.5011 0.5143 0.3988 0.142 Uiso 1 1 calc R
H22B H 0.6118 0.4068 0.3343 0.142 Uiso 1 1 calc R
H22C H 0.6054 0.3653 0.4269 0.142 Uiso 1 1 calc R
C23 C 0.2836(3) 0.6137(2) 0.25794(16) 0.0562(6) Uani 1 1 d .
C24 C 0.1791(3) 0.6902(3) 0.3308(2) 0.0799(9) Uani 1 1 d .
H24A H 0.1246 0.7863 0.3169 0.120 Uiso 1 1 calc R
H24B H 0.2332 0.6878 0.3780 0.120 Uiso 1 1 calc R
H24C H 0.1136 0.6448 0.3433 0.120 Uiso 1 1 calc R
C25 C 0.4097(3) 0.6628(3) 0.2488(2) 0.0863(9) Uani 1 1 d .
H25A H 0.3742 0.7578 0.2299 0.129 Uiso 1 1 calc R
H25B H 0.4832 0.6024 0.2096 0.129 Uiso 1 1 calc R
H25C H 0.4504 0.6588 0.3013 0.129 Uiso 1 1 calc R
C26 C 0.2079(3) 0.6483(2) 0.17640(17) 0.0654(7) Uani 1 1 d .
H26A H 0.1361 0.6087 0.1759 0.098 Uiso 1 1 calc R
H26B H 0.2786 0.6091 0.1310 0.098 Uiso 1 1 calc R
H26C H 0.1618 0.7486 0.1714 0.098 Uiso 1 1 calc R
N1 N 0.22355(16) 0.22350(15) 0.13402(9) 0.0352(3) Uani 1 1 d .
N2 N 0.07753(17) 0.20258(16) 0.27227(10) 0.0388(3) Uani 1 1 d .
N3 N -0.02812(16) 0.43177(16) 0.18495(10) 0.0400(4) Uani 1 1 d .
N4 N -0.0500(2) 0.1658(2) 0.10775(13) 0.0592(5) Uani 1 1 d .
N5 N 0.20524(17) 0.38335(16) 0.27030(10) 0.0385(3) Uani 1 1 d .

loop_
_atom_site_aniso_label
_atom_site_aniso_U_11
_atom_site_aniso_U_22
_atom_site_aniso_U_33
_atom_site_aniso_U_23
_atom_site_aniso_U_13
_atom_site_aniso_U_12
P1 0.0330(2) 0.0311(2) 0.0317(2) 0.00217(17) -0.00513(17) -0.01283(17)
P2 0.0390(3) 0.0453(3) 0.0365(3) -0.0066(2) -0.00092(19) -0.0190(2)
C1 0.0533(12) 0.0405(10) 0.0479(11) -0.0098(8) -0.0008(9) -0.0224(9)
C2 0.0693(15) 0.0621(14) 0.0562(13) -0.0124(11) -0.0103(11) -0.0366(12)
C3 0.0419(10) 0.0407(9) 0.0331(9) 0.0017(7) -0.0038(7) -0.0150(8)
C4 0.0436(10) 0.0488(11) 0.0385(10) -0.0069(8) 0.0003(8) -0.0183(9)
C5 0.0453(11) 0.0583(13) 0.0545(13) -0.0072(10) -0.0066(10) -0.0072(10)
C6 0.0608(15) 0.0792(17) 0.0684(16) 0.0037(13) 0.0141(12) -0.0319(13)
C7 0.0454(11) 0.0523(12) 0.0610(13) 0.0082(10) -0.0021(9) -0.0282(9)
C8 0.0537(13) 0.0595(13) 0.0821(17) 0.0007(12) -0.0107(12) -0.0361(11)
C9 0.0588(13) 0.0433(11) 0.0522(12) 0.0152(9) -0.0131(10) -0.0209(10)
C10 0.142(3) 0.097(2) 0.0559(18) 0.0218(17) -0.0217(19) -0.026(2)
C11 0.172(4) 0.115(3) 0.083(2) 0.053(2) -0.066(3) -0.063(3)
C12 0.127(3) 0.167(4) 0.0608(19) -0.015(2) 0.021(2) -0.075(3)
C13 0.0447(11) 0.0541(12) 0.0500(12) 0.0106(9) -0.0189(9) -0.0146(9)
C14 0.0542(13) 0.0767(16) 0.0652(15) 0.0037(12) -0.0244(11) -0.0318(12)
C15 0.0390(10) 0.0479(11) 0.0570(13) 0.0026(9) 0.0027(9) -0.0093(9)
C16 0.0504(12) 0.0511(12) 0.0758(16) -0.0060(11) -0.0032(11) -0.0148(10)
C17 0.088(2) 0.077(2) 0.131(3) -0.043(2) 0.030(2) -0.0261(17)
C18 0.135(3) 0.0464(15) 0.117(3) 0.0208(16) -0.047(2) -0.0251(17)
C19 0.0615(14) 0.103(2) 0.0437(12) 0.0017(12) -0.0156(10) -0.0484(14)
C20 0.087(2) 0.103(2) 0.090(2) 0.0396(19) -0.0493(18) -0.0388(19)
C21 0.104(2) 0.192(4) 0.0401(14) 0.0030(18) -0.0057(14) -0.090(3)
C22 0.083(2) 0.158(3) 0.0751(19) 0.001(2) -0.0277(16) -0.078(2)
C23 0.0556(13) 0.0467(11) 0.0734(16) -0.0130(11) 0.0090(11) -0.0296(10)
C24 0.0732(17) 0.0679(16) 0.098(2) -0.0392(15) 0.0166(16) -0.0305(14)
C25 0.0808(19) 0.0739(18) 0.124(3) -0.0079(17) 0.0088(18) -0.0537(16)
C26 0.0676(15) 0.0420(11) 0.0843(18) 0.0095(11) 0.0028(13) -0.0205(11)
N1 0.0387(8) 0.0342(7) 0.0347(8) -0.0021(6) -0.0037(6) -0.0164(6)
N2 0.0403(8) 0.0378(8) 0.0418(9) 0.0070(6) -0.0054(7) -0.0189(7)
N3 0.0353(8) 0.0393(8) 0.0414(9) 0.0043(6) -0.0071(6) -0.0099(6)
N4 0.0571(11) 0.0636(12) 0.0648(12) 0.0004(10) -0.0151(9) -0.0308(10)
N5 0.0418(8) 0.0399(8) 0.0368(8) -0.0036(6) -0.0044(6) -0.0190(7)

loop_
_atom_type_symbol
_atom_type_description
_atom_type_scat_dispersion_real
_atom_type_scat_dispersion_imag
_atom_type_scat_source
C C 0.0033 0.0016 'International Tables Vol C Tables 4.2.6.8 and 6.1.1.4'
H H 0.0000 0.0000 'International Tables Vol C Tables 4.2.6.8 and 6.1.1.4'
N N 0.0061 0.0033 'International Tables Vol C Tables 4.2.6.8 and 6.1.1.4'
P P 0.1023 0.0942 'International Tables Vol C Tables 4.2.6.8 and 6.1.1.4'

loop_
_geom_angle_atom_site_label_1
_geom_angle_atom_site_label_2
_geom_angle_atom_site_label_3
_geom_angle
N5 P1 N2 111.27(8)
N5 P1 N1 115.40(8)
N2 P1 N1 106.31(8)
N5 P1 N3 111.92(8)
N2 P1 N3 104.45(8)
N1 P1 N3 106.74(8)
N5 P2 C19 102.02(10)
N5 P2 C23 102.81(9)
C19 P2 C23 108.69(12)
N1 C1 C2 115.72(17)
N1 C1 H1A 108.3
C2 C1 H1A 108.3
N1 C1 H1B 108.3
C2 C1 H1B 108.3
H1A C1 H1B 107.4
N4 C2 C1 114.67(19)
N4 C2 H2A 108.6
C1 C2 H2A 108.6
N4 C2 H2B 108.6
C1 C2 H2B 108.6
H2A C2 H2B 107.6
N1 C3 C4 116.47(15)
N1 C3 H3A 108.2
C4 C3 H3A 108.2
N1 C3 H3B 108.2
C4 C3 H3B 108.2
H3A C3 H3B 107.3
C5 C4 C6 111.22(19)
C5 C4 C3 113.49(17)
C6 C4 C3 107.69(17)
C5 C4 H4 108.1
C6 C4 H4 108.1
C3 C4 H4 108.1
C4 C5 H5A 109.5
C4 C5 H5B 109.5
H5A C5 H5B 109.5
C4 C5 H5C 109.5
H5A C5 H5C 109.5
H5B C5 H5C 109.5
C4 C6 H6A 109.5
C4 C6 H6B 109.5
H6A C6 H6B 109.5
C4 C6 H6C 109.5
H6A C6 H6C 109.5
H6B C6 H6C 109.5
N2 C7 C8 116.70(18)
N2 C7 H7A 108.1
C8 C7 H7A 108.1
N2 C7 H7B 108.1
C8 C7 H7B 108.1
H7A C7 H7B 107.3
N4 C8 C7 115.60(18)
N4 C8 H8A 108.4
C7 C8 H8A 108.4
N4 C8 H8B 108.4
C7 C8 H8B 108.4
H8A C8 H8B 107.4
N2 C9 C10 116.1(2)
N2 C9 H9A 108.3
C10 C9 H9A 108.3
N2 C9 H9B 108.3
C10 C9 H9B 108.3
H9A C9 H9B 107.4
C12 C10 C9 118.7(3)
C12 C10 C11 115.8(3)
C9 C10 C11 107.5(3)
C12 C10 H10 104.3
C9 C10 H10 104.3
C11 C10 H10 104.3
C10 C11 H11A 109.5
C10 C11 H11B 109.5
H11A C11 H11B 109.5
C10 C11 H11C 109.5
H11A C11 H11C 109.5
H11B C11 H11C 109.5
C10 C12 H12A 109.5
C10 C12 H12B 109.5
H12A C12 H12B 109.5
C10 C12 H12C 109.5
H12A C12 H12C 109.5
H12B C12 H12C 109.5
N3 C13 C14 116.82(18)
N3 C13 H13A 108.1
C14 C13 H13A 108.1
N3 C13 H13B 108.1
C14 C13 H13B 108.1
H13A C13 H13B 107.3
N4 C14 C13 116.45(18)
N4 C14 H14A 108.2
C13 C14 H14A 108.2
N4 C14 H14B 108.2
C13 C14 H14B 108.2
H14A C14 H14B 107.3
N3 C15 C16 116.90(19)
N3 C15 H15A 108.1
C16 C15 H15A 108.1
N3 C15 H15B 108.1
C16 C15 H15B 108.1
H15A C15 H15B 107.3
C18 C16 C15 115.2(2)
C18 C16 C17 111.3(3)
C15 C16 C17 109.2(2)
C18 C16 H16 106.9
C15 C16 H16 106.9
C17 C16 H16 106.9
C16 C17 H17A 109.5
C16 C17 H17B 109.5
H17A C17 H17B 109.5
C16 C17 H17C 109.5
H17A C17 H17C 109.5
H17B C17 H17C 109.5
C16 C18 H18A 109.5
C16 C18 H18B 109.5
H18A C18 H18B 109.5
C16 C18 H18C 109.5
H18A C18 H18C 109.5
H18B C18 H18C 109.5
C20 C19 C22 106.9(2)
C20 C19 C21 110.2(3)
C22 C19 C21 109.0(2)
C20 C19 P2 103.37(17)
C22 C19 P2 112.0(2)
C21 C19 P2 114.93(19)
C19 C20 H20A 109.5
C19 C20 H20B 109.5
H20A C20 H20B 109.5
C19 C20 H20C 109.5
H20A C20 H20C 109.5
H20B C20 H20C 109.5
C19 C21 H21A 109.5
C19 C21 H21B 109.5
H21A C21 H21B 109.5
C19 C21 H21C 109.5
H21A C21 H21C 109.5
H21B C21 H21C 109.5
C19 C22 H22A 109.5
C19 C22 H22B 109.5
H22A C22 H22B 109.5
C19 C22 H22C 109.5
H22A C22 H22C 109.5
H22B C22 H22C 109.5
C24 C23 C26 111.1(2)
C24 C23 C25 110.4(2)
C26 C23 C25 106.0(2)
C24 C23 P2 114.60(18)
C26 C23 P2 104.00(14)
C25 C23 P2 110.24(18)
C23 C24 H24A 109.5
C23 C24 H24B 109.5
H24A C24 H24B 109.5
C23 C24 H24C 109.5
H24A C24 H24C 109.5
H24B C24 H24C 109.5
C23 C25 H25A 109.5
C23 C25 H25B 109.5
H25A C25 H25B 109.5
C23 C25 H25C 109.5
H25A C25 H25C 109.5
H25B C25 H25C 109.5
C23 C26 H26A 109.5
C23 C26 H26B 109.5
H26A C26 H26B 109.5
C23 C26 H26C 109.5
H26A C26 H26C 109.5
H26B C26 H26C 109.5
C1 N1 C3 115.98(15)
C1 N1 P1 122.74(13)
C3 N1 P1 119.74(12)
C9 N2 C7 116.28(16)
C9 N2 P1 120.13(13)
C7 N2 P1 122.89(13)
C13 N3 C15 116.40(16)
C13 N3 P1 122.54(13)
C15 N3 P1 118.29(13)
C14 N4 C8 118.7(2)
C14 N4 C2 119.3(2)
C8 N4 C2 118.4(2)
P1 N5 P2 137.36(11)

loop_
_geom_bond_atom_site_label_1
_geom_bond_atom_site_label_2
_geom_bond_distance
P1 N5 1.5484(15)
P1 N2 1.6621(15)
P1 N1 1.6654(15)
P1 N3 1.6690(15)
P2 N5 1.6727(16)
P2 C19 1.887(2)
P2 C23 1.895(2)
C1 N1 1.468(2)
C1 C2 1.521(3)
C1 H1A 0.9700
C1 H1B 0.9700
C2 N4 1.442(3)
C2 H2A 0.9700
C2 H2B 0.9700
C3 N1 1.467(2)
C3 C4 1.532(3)
C3 H3A 0.9700
C3 H3B 0.9700
C4 C5 1.515(3)
C4 C6 1.522(3)
C4 H4 0.9800
C5 H5A 0.9600
C5 H5B 0.9600
C5 H5C 0.9600
C6 H6A 0.9600
C6 H6B 0.9600
C6 H6C 0.9600
C7 N2 1.467(2)
C7 C8 1.528(3)
C7 H7A 0.9700
C7 H7B 0.9700
C8 N4 1.438(3)
C8 H8A 0.9700
C8 H8B 0.9700
C9 N2 1.464(2)
C9 C10 1.529(4)
C9 H9A 0.9700
C9 H9B 0.9700
C10 C12 1.433(5)
C10 C11 1.538(5)
C10 H10 0.9800
C11 H11A 0.9600
C11 H11B 0.9600
C11 H11C 0.9600
C12 H12A 0.9600
C12 H12B 0.9600
C12 H12C 0.9600
C13 N3 1.469(3)
C13 C14 1.532(3)
C13 H13A 0.9700
C13 H13B 0.9700
C14 N4 1.437(3)
C14 H14A 0.9700
C14 H14B 0.9700
C15 N3 1.479(3)
C15 C16 1.510(3)
C15 H15A 0.9700
C15 H15B 0.9700
C16 C18 1.500(4)
C16 C17 1.527(4)
C16 H16 0.9800
C17 H17A 0.9600
C17 H17B 0.9600
C17 H17C 0.9600
C18 H18A 0.9600
C18 H18B 0.9600
C18 H18C 0.9600
C19 C20 1.535(4)
C19 C22 1.535(3)
C19 C21 1.533(4)
C20 H20A 0.9600
C20 H20B 0.9600
C20 H20C 0.9600
C21 H21A 0.9600
C21 H21B 0.9600
C21 H21C 0.9600
C22 H22A 0.9600
C22 H22B 0.9600
C22 H22C 0.9600
C23 C24 1.525(3)
C23 C26 1.536(4)
C23 C25 1.539(3)
C24 H24A 0.9600
C24 H24B 0.9600
C24 H24C 0.9600
C25 H25A 0.9600
C25 H25B 0.9600
C25 H25C 0.9600
C26 H26A 0.9600
C26 H26B 0.9600
C26 H26C 0.9600

loop_
_cod_related_entry_id
_cod_related_entry_database
_cod_related_entry_code
1 ChemSpider 17284843
